data_4506625
loop_
_publ_author_name
'Bertolasi, Valerio'
'Gilli, Paola'
'Gilli, Gastone'

_publ_section_title
;
 Adducts of TCNQ with Neutral Nitrogen Bases. Their Rationalization in
 Terms of Intermolecular Charge-Transfer (CT) or Electron
 Donor--Acceptor (EDA) Interactions
;
_journal_issue 10
_journal_name_full 'Crystal Growth &amp; Design'
_journal_page_first 4758
_journal_paper_doi 10.1021/cg3004382
_journal_volume 12
_journal_year 2012
_chemical_formula_moiety 'C5 H5 N O2, 0.5(C12 H4 N4)'
_chemical_formula_sum 'C11 H7 N3 O2'
_chemical_formula_weight 213.20
_chemical_name_systematic
;
 ?
;
_space_group_IT_number 14
_symmetry_cell_setting monoclinic
_symmetry_space_group_name_Hall '-P 2yn'
_symmetry_space_group_name_H-M 'P 1 21/n 1'
_atom_sites_solution_hydrogens difmap
_atom_sites_solution_primary direct
_atom_sites_solution_secondary difmap
_audit_creation_method SHELXL-97
_cell_angle_alpha 90.00
_cell_angle_beta 91.0251(15)
_cell_angle_gamma 90.00
_cell_formula_units_Z 4
_cell_length_a 10.7645(4)
_cell_length_b 6.4725(2)
_cell_length_c 13.9718(5)
_cell_measurement_reflns_used 9307
_cell_measurement_temperature 295
_cell_measurement_theta_max 28.00
_cell_measurement_theta_min 3.94
_cell_volume 973.30(6)
_computing_cell_refinement 'Denzo-SMN (Otwinowski & Minor, 1997)'
_computing_data_collection 'COLLECT (Nonius, 1998)'
_computing_data_reduction 'Denzo-SMN (Otwinowski & Minor, 1997)'
_computing_molecular_graphics 'ORTEPIII (Burnett & Johnson, 1996)'
_computing_publication_material 'SHELXL-97 (Sheldrick, 1997), PARST (Nardelli, 1995), PLATON (Spek, 2003)'
_computing_structure_refinement 'SHELXL-97 (Sheldrick, 1997)'
_computing_structure_solution 'SIR97 (Altomare et al., 1999)'
_diffrn_ambient_temperature 295
_diffrn_measured_fraction_theta_full 0.995
_diffrn_measured_fraction_theta_max 0.995
_diffrn_measurement_device_type 'Nonius Kappa CCD'
_diffrn_measurement_method '\f scans and \w scans'
_diffrn_radiation_monochromator graphite
_diffrn_radiation_source 'fine-focus sealed tube'
_diffrn_radiation_type MoK\a
_diffrn_radiation_wavelength 0.71073
_diffrn_reflns_av_R_equivalents 0.0340
_diffrn_reflns_av_sigmaI/netI 0.0415
_diffrn_reflns_limit_h_max 14
_diffrn_reflns_limit_h_min -14
_diffrn_reflns_limit_k_max 8
_diffrn_reflns_limit_k_min -8
_diffrn_reflns_limit_l_max 18
_diffrn_reflns_limit_l_min -18
_diffrn_reflns_number 9307
_diffrn_reflns_theta_full 28.00
_diffrn_reflns_theta_max 28.00
_diffrn_reflns_theta_min 3.94
_exptl_absorpt_coefficient_mu 0.105
_exptl_absorpt_correction_type none
_exptl_crystal_colour black
_exptl_crystal_density_diffrn 1.455
_exptl_crystal_density_method 'not measured'
_exptl_crystal_description prismatic
_exptl_crystal_F_000 440
_exptl_crystal_size_max 0.35
_exptl_crystal_size_mid 0.24
_exptl_crystal_size_min 0.21
_refine_diff_density_max 0.172
_refine_diff_density_min -0.187
_refine_diff_density_rms 0.036
_refine_ls_extinction_method none
_refine_ls_goodness_of_fit_ref 1.050
_refine_ls_hydrogen_treatment refall
_refine_ls_matrix_type full
_refine_ls_number_parameters 173
_refine_ls_number_reflns 2346
_refine_ls_number_restraints 0
_refine_ls_restrained_S_all 1.050
_refine_ls_R_factor_all 0.0656
_refine_ls_R_factor_gt 0.0412
_refine_ls_shift/su_max 0.000
_refine_ls_shift/su_mean 0.000
_refine_ls_structure_factor_coef Fsqd
_refine_ls_weighting_details 'calc w=1/[\s^2^(Fo^2^)+(0.0589P)^2^+0.0559P] where P=(Fo^2^+2Fc^2^)/3'
_refine_ls_weighting_scheme calc
_refine_ls_wR_factor_gt 0.1039
_refine_ls_wR_factor_ref 0.1149
_reflns_number_gt 1686
_reflns_number_total 2346
_reflns_threshold_expression I>2sigma(I)
_cod_data_source_file cg3004382_si_002.cif
_cod_data_source_block (3)
_cod_depositor_comments
;
The following automatic conversions were performed:

'_symmetry_cell_setting' value 'Monoclinic' changed to 'monoclinic'
according to /home/saulius/struct/CIF-dictionaries/cif_core.dic
dictionary named 'cif_core.dic' version 2.4.2 from 2011-04-26.

Automatic conversion script
Id: cif_fix_values 1891 2012-01-12 08:04:46Z andrius 
;
_cod_original_sg_symbol_H-M 'P 21/n'
_cod_database_code 4506625

loop_
_symmetry_equiv_pos_as_xyz
'x, y, z'
'-x+1/2, y+1/2, -z+1/2'
'-x, -y, -z'
'x-1/2, -y-1/2, z-1/2'

loop_
_atom_site_label
_atom_site_type_symbol
_atom_site_fract_x
_atom_site_fract_y
_atom_site_fract_z
_atom_site_U_iso_or_equiv
_atom_site_adp_type
_atom_site_occupancy
_atom_site_symmetry_multiplicity
_atom_site_calc_flag
O1 O 0.25739(10) 0.38646(12) -0.23617(6) 0.0450(3) Uani 1 1 d
O2 O 0.21848(10) 0.08632(13) -0.09793(7) 0.0466(3) Uani 1 1 d
N1 N 0.32816(10) 0.60904(16) -0.12122(8) 0.0369(3) Uani 1 1 d
C1 C 0.28345(12) 0.42141(18) -0.14950(8) 0.0334(3) Uani 1 1 d
C2 C 0.26738(12) 0.27270(18) -0.07453(8) 0.0350(3) Uani 1 1 d
C3 C 0.29631(13) 0.3226(2) 0.01747(9) 0.0411(3) Uani 1 1 d
C4 C 0.34247(13) 0.5208(2) 0.04113(10) 0.0435(3) Uani 1 1 d
C5 C 0.35731(13) 0.6609(2) -0.02896(9) 0.0399(3) Uani 1 1 d
H1 H 0.3246(16) 0.714(3) -0.1686(12) 0.063(5) Uiso 1 1 d
H2 H 0.2262(17) 0.061(3) -0.1611(15) 0.072(5) Uiso 1 1 d
H3 H 0.2824(14) 0.222(2) 0.0669(11) 0.054(4) Uiso 1 1 d
H4 H 0.3620(13) 0.555(2) 0.1089(11) 0.046(4) Uiso 1 1 d
H5 H 0.3831(14) 0.804(2) -0.0192(10) 0.048(4) Uiso 1 1 d
C1A C 0.02996(11) 0.57615(18) 0.09240(8) 0.0340(3) Uani 1 1 d
C2A C 0.05255(12) 0.6988(2) 0.00807(9) 0.0358(3) Uani 1 1 d
C3A C -0.02450(12) 0.37411(19) 0.07955(9) 0.0357(3) Uani 1 1 d
C4A C 0.05960(12) 0.65016(19) 0.18211(9) 0.0368(3) Uani 1 1 d
C5A C 0.03878(13) 0.5346(2) 0.26808(9) 0.0417(3) Uani 1 1 d
C6A C 0.11429(14) 0.8503(2) 0.19530(9) 0.0448(4) Uani 1 1 d
N1A N 0.02231(13) 0.4485(2) 0.33776(9) 0.0602(4) Uani 1 1 d
N2A N 0.15729(15) 1.0107(2) 0.20608(9) 0.0633(4) Uani 1 1 d
H2A H 0.0905(13) 0.831(2) 0.0162(9) 0.040(4) Uiso 1 1 d
H3A H -0.0397(13) 0.292(2) 0.1362(10) 0.047(4) Uiso 1 1 d

loop_
_atom_site_aniso_label
_atom_site_aniso_U_11
_atom_site_aniso_U_22
_atom_site_aniso_U_33
_atom_site_aniso_U_23
_atom_site_aniso_U_13
_atom_site_aniso_U_12
O1 0.0734(7) 0.0330(5) 0.0284(5) 0.0009(3) -0.0016(4) -0.0019(4)
O2 0.0737(7) 0.0298(5) 0.0364(5) 0.0031(4) 0.0097(5) -0.0020(4)
N1 0.0467(7) 0.0314(5) 0.0325(6) 0.0023(4) 0.0007(5) 0.0005(5)
C1 0.0397(7) 0.0308(6) 0.0298(6) 0.0010(5) 0.0020(5) 0.0050(5)
C2 0.0401(7) 0.0308(6) 0.0342(6) 0.0030(5) 0.0045(5) 0.0063(5)
C3 0.0487(8) 0.0423(7) 0.0324(7) 0.0084(5) 0.0031(6) 0.0097(6)
C4 0.0460(8) 0.0507(8) 0.0336(7) -0.0026(6) -0.0039(6) 0.0083(6)
C5 0.0433(8) 0.0406(7) 0.0355(7) -0.0050(5) -0.0023(6) 0.0022(6)
C1A 0.0331(7) 0.0368(7) 0.0319(6) 0.0012(5) 0.0015(5) 0.0050(5)
C2A 0.0381(7) 0.0331(6) 0.0362(7) 0.0008(5) -0.0001(5) 0.0004(5)
C3A 0.0391(7) 0.0355(7) 0.0325(7) 0.0061(5) 0.0026(6) 0.0021(5)
C4A 0.0378(7) 0.0406(7) 0.0320(6) 0.0003(5) 0.0003(5) 0.0024(5)
C5A 0.0434(8) 0.0482(7) 0.0333(7) -0.0016(6) -0.0024(6) 0.0016(6)
C6A 0.0548(9) 0.0482(8) 0.0314(7) -0.0034(5) -0.0015(6) -0.0022(7)
N1A 0.0690(10) 0.0715(9) 0.0402(7) 0.0099(6) -0.0005(6) -0.0022(7)
N2A 0.0864(11) 0.0532(8) 0.0501(8) -0.0049(6) -0.0034(7) -0.0139(7)

loop_
_atom_type_symbol
_atom_type_description
_atom_type_scat_dispersion_real
_atom_type_scat_dispersion_imag
_atom_type_scat_source
C C 0.0033 0.0016 'International Tables Vol C Tables 4.2.6.8 and 6.1.1.4'
H H 0.0000 0.0000 'International Tables Vol C Tables 4.2.6.8 and 6.1.1.4'
N N 0.0061 0.0033 'International Tables Vol C Tables 4.2.6.8 and 6.1.1.4'
O O 0.0106 0.0060 'International Tables Vol C Tables 4.2.6.8 and 6.1.1.4'

loop_
_geom_angle_atom_site_label_1
_geom_angle_atom_site_label_2
_geom_angle_atom_site_label_3
_geom_angle
_geom_angle_site_symmetry_1
C2 O2 H2 110.9(11) .
C1 N1 C5 124.61(11) .
C1 N1 H1 115.2(10) .
C5 N1 H1 119.3(10) .
O1 C1 N1 120.72(10) .
O1 C1 C2 123.63(11) .
N1 C1 C2 115.65(11) .
O2 C2 C3 121.51(11) .
O2 C2 C1 118.22(11) .
C3 C2 C1 120.22(12) .
C2 C3 C4 120.78(12) .
C2 C3 H3 118.8(9) .
C4 C3 H3 120.3(9) .
C5 C4 C3 119.17(13) .
C5 C4 H4 121.3(8) .
C3 C4 H4 119.5(8) .
C4 C5 N1 119.57(12) .
C4 C5 H5 125.1(8) .
N1 C5 H5 115.2(8) .
C4A C1A C3A 121.11(11) .
C4A C1A C2A 120.84(12) .
C3A C1A C2A 118.05(11) .
C3A C2A C1A 120.84(12) 3_565
C3A C2A H2A 120.8(8) 3_565
C1A C2A H2A 118.3(8) .
C2A C3A C1A 121.10(11) 3_565
C2A C3A H3A 120.9(8) 3_565
C1A C3A H3A 118.0(8) .
C1A C4A C6A 121.37(11) .
C1A C4A C5A 122.98(12) .
C6A C4A C5A 115.66(11) .
N1A C5A C4A 177.92(14) .
N2A C6A C4A 179.55(17) .

loop_
_geom_bond_atom_site_label_1
_geom_bond_atom_site_label_2
_geom_bond_distance
_geom_bond_site_symmetry_2
O1 C1 1.2586(14) .
O2 C2 1.3539(15) .
O2 H2 0.90(2) .
N1 C1 1.3622(15) .
N1 C5 1.3632(16) .
N1 H1 0.948(17) .
C1 C2 1.4353(16) .
C2 C3 1.3563(18) .
C3 C4 1.4127(19) .
C3 H3 0.963(16) .
C4 C5 1.3464(18) .
C4 H4 0.991(14) .
C5 H5 0.974(15) .
C1A C4A 1.3740(17) .
C1A C3A 1.4430(17) .
C1A C2A 1.4448(17) .
C2A C3A 1.3414(18) 3_565
C2A H2A 0.952(14) .
C3A C2A 1.3414(18) 3_565
C3A H3A 0.970(14) .
C4A C6A 1.4333(19) .
C4A C5A 1.4359(18) .
C5A N1A 1.1385(17) .
C6A N2A 1.1454(18) .
